data_4087617
loop_
_publ_author_name
'Comanescu, Cezar C.'
'Iluc, Vlad M.'

_publ_section_title
;
 C--H Activation Reactions of a Nucleophilic Palladium Carbene
;
_journal_issue 19
_journal_name_full Organometallics
_journal_page_first 4684
_journal_paper_doi 10.1021/acs.organomet.5b00414
_journal_volume 34
_journal_year 2015
_chemical_formula_sum 'C28 H42 O P2 Pd'
_chemical_formula_weight 562.45
_space_group_IT_number 2
_space_group_name_Hall '-P 1'
_space_group_name_H-M_alt 'P -1'
_symmetry_cell_setting triclinic
_symmetry_space_group_name_H-M 'P -1'
_atom_sites_solution_hydrogens geom
_atom_sites_solution_primary direct
_atom_sites_solution_secondary difmap
_audit_creation_method SHELXL-97
_cell_angle_alpha 99.4973(17)
_cell_angle_beta 91.1235(19)
_cell_angle_gamma 92.877(2)
_cell_formula_units_Z 4
_cell_length_a 9.6415(3)
_cell_length_b 15.7069(5)
_cell_length_c 18.6884(6)
_cell_measurement_temperature 120(2)
_cell_volume 2786.71(15)
_computing_structure_refinement 'SHELXL-97 (Sheldrick, 1997)'
_computing_structure_solution 'SHELXS-97 (Sheldrick, 1990)'
_diffrn_ambient_temperature 120(2)
_diffrn_measured_fraction_theta_full 0.991
_diffrn_measured_fraction_theta_max 0.991
_diffrn_measurement_device_type 'Bruker APEX-II'
_diffrn_radiation_monochromator graphite
_diffrn_radiation_source 'fine-focus sealed tube'
_diffrn_radiation_type CuK\a
_diffrn_radiation_wavelength 1.54178
_diffrn_reflns_av_R_equivalents 0.0955
_diffrn_reflns_av_sigmaI/netI 0.0528
_diffrn_reflns_limit_h_max 11
_diffrn_reflns_limit_h_min -11
_diffrn_reflns_limit_k_max 19
_diffrn_reflns_limit_k_min -19
_diffrn_reflns_limit_l_max 23
_diffrn_reflns_limit_l_min -23
_diffrn_reflns_number 85027
_diffrn_reflns_theta_full 72.05
_diffrn_reflns_theta_max 72.05
_diffrn_reflns_theta_min 3.41
_exptl_absorpt_coefficient_mu 6.575
_exptl_absorpt_correction_T_max 0.8529
_exptl_absorpt_correction_T_min 0.6821
_exptl_absorpt_correction_type multi-scan
_exptl_absorpt_process_details 'Bruker AXS area detector scaling and absorption correction'
_exptl_crystal_density_diffrn 1.341
_exptl_crystal_density_method 'not measured'
_exptl_crystal_description block
_exptl_crystal_F_000 1174
_exptl_crystal_size_max 0.06
_exptl_crystal_size_mid 0.04
_exptl_crystal_size_min 0.03
_refine_diff_density_max 2.484
_refine_diff_density_min -1.279
_refine_diff_density_rms 0.143
_refine_ls_extinction_coef 0.00149(19)
_refine_ls_extinction_expression Fc^*^=kFc[1+0.001xFc^2^\l^3^/sin(2\q)]^-1/4^
_refine_ls_extinction_method SHELXL
_refine_ls_goodness_of_fit_ref 1.050
_refine_ls_hydrogen_treatment constr
_refine_ls_matrix_type full
_refine_ls_number_parameters 571
_refine_ls_number_reflns 10468
_refine_ls_number_restraints 0
_refine_ls_restrained_S_all 1.050
_refine_ls_R_factor_all 0.0916
_refine_ls_R_factor_gt 0.0751
_refine_ls_shift/su_max 0.000
_refine_ls_shift/su_mean 0.000
_refine_ls_structure_factor_coef Fsqd
_refine_ls_weighting_details 'calc w=1/[\s^2^(Fo^2^)+(0.1351P)^2^+4.4163P] where P=(Fo^2^+2Fc^2^)/3'
_refine_ls_weighting_scheme calc
_refine_ls_wR_factor_gt 0.1962
_refine_ls_wR_factor_ref 0.2143
_reflns_number_gt 8194
_reflns_number_total 10468
_reflns_threshold_expression >2sigma(I)
_cod_data_source_file om5b00414_si_002.cif
_cod_data_source_block cc196
_cod_depositor_comments
;

2020-06-08
Z value and formula fixed to values more according to usual
chemical conventions.                 miguel
;
_cod_original_formula_sum 'C56 H83 O2 P4 Pd2'
_cod_original_formula_weight 1124.90
_cod_original_formula_units_Z 2
_cod_original_sg_symbol_H-M P-1
_cod_database_code 4087617

loop_
_symmetry_equiv_pos_as_xyz
'x, y, z'
'-x, -y, -z'

loop_
_atom_site_label
_atom_site_type_symbol
_atom_site_fract_x
_atom_site_fract_y
_atom_site_fract_z
_atom_site_U_iso_or_equiv
_atom_site_adp_type
_atom_site_occupancy
_atom_site_symmetry_multiplicity
_atom_site_calc_flag
_atom_site_refinement_flags
Pd1 Pd 0.61981(5) 0.24941(3) 0.20064(3) 0.04816(18) Uani 1 1 d .
C1 C 0.6790(8) 0.1357(5) 0.1354(4) 0.0553(16) Uani 1 1 d .
H1 H 0.6200 0.0883 0.1512 0.066 Uiso 1 1 calc R
O1 O 0.4920(6) 0.3271(4) 0.3808(3) 0.0674(14) Uani 1 1 d .
Pd2 Pd 0.77622(5) 0.69645(3) 0.28577(2) 0.04679(18) Uani 1 1 d .
C2 C 0.8680(8) 0.8096(5) 0.3475(4) 0.0552(16) Uani 1 1 d .
H2 H 0.8211 0.8578 0.3296 0.066 Uiso 1 1 calc R
P11 P 0.5652(2) 0.28871(11) 0.09245(9) 0.0502(4) Uani 1 1 d .
O3 O 0.6183(5) 0.6396(4) 0.1078(3) 0.0618(13) Uani 1 1 d .
C11 C 0.6506(8) 0.1261(4) 0.0546(4) 0.0536(15) Uani 1 1 d .
C12 C 0.5968(8) 0.1943(4) 0.0257(4) 0.0555(16) Uani 1 1 d .
P12 P 0.7366(2) 0.19365(12) 0.29001(11) 0.0582(5) Uani 1 1 d .
C13 C 0.5594(9) 0.1848(5) -0.0474(4) 0.0610(18) Uani 1 1 d .
H13 H 0.5219 0.2318 -0.0660 0.073 Uiso 1 1 calc R
C14 C 0.5761(9) 0.1075(6) -0.0937(5) 0.067(2) Uani 1 1 d .
H14 H 0.5518 0.1014 -0.1438 0.080 Uiso 1 1 calc R
C15 C 0.6276(9) 0.0409(6) -0.0659(4) 0.067(2) Uani 1 1 d .
H15 H 0.6366 -0.0126 -0.0972 0.081 Uiso 1 1 calc R
C16 C 0.6674(8) 0.0480(5) 0.0062(5) 0.0638(19) Uani 1 1 d .
H16 H 0.7061 0.0005 0.0234 0.077 Uiso 1 1 calc R
P21 P 0.91719(18) 0.73903(10) 0.19822(9) 0.0471(4) Uani 1 1 d .
C21 C 0.8273(8) 0.1185(4) 0.1572(5) 0.0577(17) Uani 1 1 d .
P22 P 0.70559(18) 0.66462(11) 0.39485(9) 0.0475(4) Uani 1 1 d .
C22 C 0.8556(8) 0.1281(5) 0.2328(5) 0.066(2) Uani 1 1 d .
C23 C 0.9851(11) 0.1001(6) 0.2564(7) 0.091(2) Uani 1 1 d .
H23 H 1.0054 0.1030 0.3068 0.109 Uiso 1 1 calc R
C24 C 1.0824(11) 0.0679(7) 0.2048(7) 0.091(2) Uani 1 1 d .
H24 H 1.1665 0.0459 0.2194 0.109 Uiso 1 1 calc R
C25 C 1.0531(10) 0.0692(6) 0.1336(7) 0.086(3) Uani 1 1 d .
H25 H 1.1236 0.0543 0.0997 0.103 Uiso 1 1 calc R
C26 C 0.9290(9) 0.0904(5) 0.1082(5) 0.069(2) Uani 1 1 d .
H26 H 0.9116 0.0862 0.0575 0.082 Uiso 1 1 calc R
C32 C 0.6881(8) 0.3767(5) 0.0758(4) 0.0548(16) Uani 1 1 d .
H32 H 0.6662 0.4297 0.1104 0.066 Uiso 1 1 calc R
C31 C 0.3939(8) 0.3180(5) 0.0638(4) 0.0577(17) Uani 1 1 d .
H31 H 0.3966 0.3203 0.0107 0.069 Uiso 1 1 calc R
C36 C 0.8363(9) 0.3552(6) 0.0943(5) 0.068(2) Uani 1 1 d .
H36A H 0.8598 0.3018 0.0630 0.102 Uiso 1 1 calc R
H36B H 0.8426 0.3475 0.1452 0.102 Uiso 1 1 calc R
H36C H 0.9012 0.4026 0.0865 0.102 Uiso 1 1 calc R
C35 C 0.6792(9) 0.3994(5) -0.0007(4) 0.0638(19) Uani 1 1 d .
H35A H 0.7062 0.3501 -0.0360 0.096 Uiso 1 1 calc R
H35B H 0.7421 0.4497 -0.0034 0.096 Uiso 1 1 calc R
H35C H 0.5837 0.4128 -0.0117 0.096 Uiso 1 1 calc R
C34 C 0.3538(9) 0.4073(5) 0.1028(4) 0.0630(19) Uani 1 1 d .
H34A H 0.4293 0.4503 0.0992 0.094 Uiso 1 1 calc R
H34B H 0.3375 0.4046 0.1540 0.094 Uiso 1 1 calc R
H34C H 0.2689 0.4236 0.0800 0.094 Uiso 1 1 calc R
C33 C 0.2844(9) 0.2471(6) 0.0744(5) 0.066(2) Uani 1 1 d .
H33A H 0.1935 0.2613 0.0567 0.100 Uiso 1 1 calc R
H33B H 0.2799 0.2431 0.1261 0.100 Uiso 1 1 calc R
H33C H 0.3100 0.1916 0.0472 0.100 Uiso 1 1 calc R
C43 C 0.9368(12) 0.3307(7) 0.3070(6) 0.099(3) Uani 1 1 d .
H43A H 1.0000 0.2979 0.2739 0.148 Uiso 1 1 calc R
H43B H 0.9902 0.3760 0.3401 0.148 Uiso 1 1 calc R
H43C H 0.8691 0.3572 0.2789 0.148 Uiso 1 1 calc R
C42 C 0.6432(15) 0.1277(8) 0.3457(6) 0.104(2) Uani 1 1 d .
H42 H 0.5927 0.1677 0.3823 0.125 Uiso 1 1 calc R
C41 C 0.8597(13) 0.2692(7) 0.3513(7) 0.099(3) Uani 1 1 d .
H41 H 0.9324 0.2321 0.3665 0.118 Uiso 1 1 calc R
C44 C 0.8072(17) 0.3127(11) 0.4168(7) 0.132(5) Uani 1 1 d .
H44A H 0.8212 0.3737 0.4294 0.159 Uiso 1 1 calc R
H44B H 0.7579 0.2809 0.4482 0.159 Uiso 1 1 calc R
C52 C 0.4594(8) 0.3387(5) 0.3180(4) 0.0554(16) Uani 1 1 d .
C51 C 0.5571(7) 0.3660(4) 0.2679(4) 0.0508(15) Uani 1 1 d .
H51A H 0.6385 0.3981 0.2945 0.061 Uiso 1 1 calc R
H51B H 0.5131 0.4040 0.2378 0.061 Uiso 1 1 calc R
C46 C 0.5368(15) 0.0686(7) 0.3016(6) 0.104(2) Uani 1 1 d .
H46A H 0.4857 0.1007 0.2699 0.156 Uiso 1 1 calc R
H46B H 0.4719 0.0449 0.3340 0.156 Uiso 1 1 calc R
H46C H 0.5826 0.0213 0.2720 0.156 Uiso 1 1 calc R
C45 C 0.7403(15) 0.0756(7) 0.3887(6) 0.104(2) Uani 1 1 d .
H45A H 0.8081 0.0470 0.3559 0.156 Uiso 1 1 calc R
H45B H 0.6842 0.0320 0.4089 0.156 Uiso 1 1 calc R
H45C H 0.7892 0.1152 0.4283 0.156 Uiso 1 1 calc R
C53 C 0.3100(9) 0.3200(7) 0.2936(5) 0.077(2) Uani 1 1 d .
H53A H 0.2569 0.3708 0.3102 0.116 Uiso 1 1 calc R
H53B H 0.2717 0.2706 0.3140 0.116 Uiso 1 1 calc R
H53C H 0.3040 0.3065 0.2405 0.116 Uiso 1 1 calc R
C61 C 1.0204(8) 0.8218(4) 0.3285(4) 0.0519(15) Uani 1 1 d .
C56 C 0.4469(9) 0.6572(7) 0.1963(5) 0.076(2) Uani 1 1 d .
H56A H 0.4550 0.7199 0.2127 0.114 Uiso 1 1 calc R
H56B H 0.4196 0.6283 0.2369 0.114 Uiso 1 1 calc R
H56C H 0.3763 0.6435 0.1571 0.114 Uiso 1 1 calc R
C55 C 0.5848(7) 0.6264(4) 0.1690(4) 0.0498(15) Uani 1 1 d .
C54 C 0.6705(7) 0.5881(4) 0.2182(4) 0.0516(15) Uani 1 1 d .
H54A H 0.7376 0.5501 0.1913 0.062 Uiso 1 1 calc R
H54B H 0.6127 0.5538 0.2476 0.062 Uiso 1 1 calc R
C62 C 1.0514(7) 0.8045(4) 0.2548(3) 0.0467(14) Uani 1 1 d .
C63 C 1.1826(7) 0.8288(5) 0.2314(4) 0.0552(16) Uani 1 1 d .
H63 H 1.2008 0.8199 0.1810 0.066 Uiso 1 1 calc R
C64 C 1.2852(8) 0.8654(6) 0.2807(5) 0.066(2) Uani 1 1 d .
H64 H 1.3739 0.8818 0.2646 0.079 Uiso 1 1 calc R
C65 C 1.2584(8) 0.8779(5) 0.3532(5) 0.0620(18) Uani 1 1 d .
H65 H 1.3297 0.9030 0.3872 0.074 Uiso 1 1 calc R
C66 C 1.1318(8) 0.8552(4) 0.3780(4) 0.0559(16) Uani 1 1 d .
H66 H 1.1179 0.8617 0.4288 0.067 Uiso 1 1 calc R
C71 C 0.8413(8) 0.8224(5) 0.4287(4) 0.0553(16) Uani 1 1 d .
C72 C 0.7671(8) 0.7580(4) 0.4589(4) 0.0516(15) Uani 1 1 d .
C73 C 0.7328(8) 0.7738(5) 0.5320(4) 0.0567(16) Uani 1 1 d .
H73 H 0.6822 0.7304 0.5522 0.068 Uiso 1 1 calc R
C74 C 0.7719(9) 0.8523(5) 0.5755(4) 0.0628(18) Uani 1 1 d .
H74 H 0.7505 0.8622 0.6255 0.075 Uiso 1 1 calc R
C75 C 0.8419(9) 0.9155(5) 0.5454(4) 0.0626(18) Uani 1 1 d .
H75 H 0.8670 0.9695 0.5749 0.075 Uiso 1 1 calc R
C76 C 0.8764(9) 0.9020(5) 0.4735(4) 0.0606(18) Uani 1 1 d .
H76 H 0.9244 0.9468 0.4539 0.073 Uiso 1 1 calc R
C81 C 0.8504(8) 0.8038(5) 0.1332(4) 0.0588(17) Uani 1 1 d .
H81 H 0.7811 0.7662 0.1002 0.071 Uiso 1 1 calc R
C82 C 1.0196(8) 0.6570(5) 0.1443(4) 0.0560(17) Uani 1 1 d .
H82 H 1.1033 0.6877 0.1277 0.067 Uiso 1 1 calc R
C83 C 0.9594(10) 0.8388(6) 0.0859(4) 0.069(2) Uani 1 1 d .
H83A H 1.0089 0.7906 0.0597 0.103 Uiso 1 1 calc R
H83B H 1.0256 0.8789 0.1165 0.103 Uiso 1 1 calc R
H83C H 0.9137 0.8691 0.0509 0.103 Uiso 1 1 calc R
C84 C 0.7725(10) 0.8787(5) 0.1751(5) 0.071(2) Uani 1 1 d .
H84A H 0.7268 0.9097 0.1407 0.106 Uiso 1 1 calc R
H84B H 0.8386 0.9185 0.2063 0.106 Uiso 1 1 calc R
H84C H 0.7024 0.8556 0.2052 0.106 Uiso 1 1 calc R
C85 C 0.9424(9) 0.6079(5) 0.0771(4) 0.0641(19) Uani 1 1 d .
H85A H 0.9134 0.6488 0.0461 0.096 Uiso 1 1 calc R
H85B H 0.8603 0.5763 0.0917 0.096 Uiso 1 1 calc R
H85C H 1.0037 0.5669 0.0502 0.096 Uiso 1 1 calc R
C86 C 1.0706(8) 0.5941(5) 0.1918(5) 0.0608(18) Uani 1 1 d .
H86A H 1.1272 0.5518 0.1630 0.091 Uiso 1 1 calc R
H86B H 0.9906 0.5641 0.2101 0.091 Uiso 1 1 calc R
H86C H 1.1266 0.6261 0.2327 0.091 Uiso 1 1 calc R
C91 C 0.5240(7) 0.6492(5) 0.4224(4) 0.0521(15) Uani 1 1 d .
H91 H 0.5264 0.6471 0.4756 0.063 Uiso 1 1 calc R
C92 C 0.7958(9) 0.5721(5) 0.4166(5) 0.0625(19) Uani 1 1 d .
H92 H 0.7573 0.5198 0.3829 0.075 Uiso 1 1 calc R
C93 C 0.4416(9) 0.7266(5) 0.4110(5) 0.066(2) Uani 1 1 d .
H93A H 0.4397 0.7316 0.3594 0.100 Uiso 1 1 calc R
H93B H 0.4858 0.7795 0.4393 0.100 Uiso 1 1 calc R
H93C H 0.3464 0.7186 0.4271 0.100 Uiso 1 1 calc R
C94 C 0.4526(9) 0.5638(6) 0.3837(5) 0.068(2) Uani 1 1 d .
H94A H 0.4415 0.5658 0.3318 0.102 Uiso 1 1 calc R
H94B H 0.3611 0.5556 0.4043 0.102 Uiso 1 1 calc R
H94C H 0.5097 0.5157 0.3905 0.102 Uiso 1 1 calc R
C95 C 0.9502(10) 0.5846(7) 0.3995(5) 0.082(3) Uani 1 1 d .
H95A H 0.9585 0.5939 0.3492 0.123 Uiso 1 1 calc R
H95B H 0.9985 0.5330 0.4063 0.123 Uiso 1 1 calc R
H95C H 0.9919 0.6350 0.4323 0.123 Uiso 1 1 calc R
C96 C 0.7772(12) 0.5544(6) 0.4939(5) 0.086(3) Uani 1 1 d .
H96A H 0.6781 0.5447 0.5024 0.129 Uiso 1 1 calc R
H96B H 0.8152 0.6042 0.5285 0.129 Uiso 1 1 calc R
H96C H 0.8264 0.5030 0.5004 0.129 Uiso 1 1 calc R

loop_
_atom_site_aniso_label
_atom_site_aniso_U_11
_atom_site_aniso_U_22
_atom_site_aniso_U_33
_atom_site_aniso_U_23
_atom_site_aniso_U_13
_atom_site_aniso_U_12
Pd1 0.0560(3) 0.0466(3) 0.0449(3) 0.01322(19) 0.00792(19) 0.0118(2)
C1 0.050(4) 0.052(4) 0.066(4) 0.017(3) 0.001(3) 0.001(3)
O1 0.061(3) 0.088(4) 0.058(3) 0.026(3) 0.010(2) 0.008(3)
Pd2 0.0494(3) 0.0457(3) 0.0449(3) 0.00804(19) 0.00793(18) -0.00438(19)
C2 0.060(4) 0.058(4) 0.051(4) 0.016(3) 0.012(3) 0.012(3)
P11 0.0607(11) 0.0457(8) 0.0465(9) 0.0121(7) 0.0067(7) 0.0081(7)
O3 0.054(3) 0.083(4) 0.052(3) 0.022(3) 0.000(2) 0.001(2)
C11 0.057(4) 0.048(3) 0.055(4) 0.007(3) 0.010(3) 0.003(3)
C12 0.068(5) 0.046(3) 0.053(4) 0.006(3) 0.018(3) 0.005(3)
P12 0.0692(12) 0.0511(9) 0.0540(10) 0.0074(8) -0.0087(8) 0.0101(8)
C13 0.071(5) 0.060(4) 0.050(4) 0.008(3) 0.011(3) -0.009(3)
C14 0.063(5) 0.075(5) 0.060(4) 0.008(4) 0.013(3) -0.006(4)
C15 0.060(5) 0.074(5) 0.061(5) -0.007(4) 0.013(3) -0.007(4)
C16 0.063(5) 0.052(4) 0.077(5) 0.010(4) 0.012(4) 0.005(3)
P21 0.0490(9) 0.0447(8) 0.0471(9) 0.0059(6) 0.0075(6) 0.0003(6)
C21 0.052(4) 0.047(3) 0.075(5) 0.008(3) 0.007(3) 0.011(3)
P22 0.0489(9) 0.0470(8) 0.0473(9) 0.0101(7) 0.0050(6) 0.0003(6)
C22 0.046(4) 0.052(4) 0.094(6) -0.002(4) -0.010(4) 0.010(3)
C23 0.074(5) 0.080(4) 0.113(6) -0.001(4) -0.032(4) 0.024(3)
C24 0.074(5) 0.080(4) 0.113(6) -0.001(4) -0.032(4) 0.024(3)
C25 0.064(6) 0.068(5) 0.121(9) 0.004(5) -0.009(5) 0.008(4)
C26 0.056(5) 0.063(4) 0.085(6) 0.006(4) 0.004(4) 0.009(4)
C32 0.059(4) 0.051(4) 0.054(4) 0.011(3) 0.000(3) 0.000(3)
C31 0.070(5) 0.052(4) 0.053(4) 0.012(3) 0.002(3) 0.002(3)
C36 0.063(5) 0.081(5) 0.062(5) 0.019(4) 0.001(3) -0.001(4)
C35 0.070(5) 0.064(4) 0.060(4) 0.023(4) -0.001(3) -0.010(4)
C34 0.072(5) 0.058(4) 0.062(4) 0.014(3) -0.004(4) 0.019(4)
C33 0.060(5) 0.073(5) 0.069(5) 0.020(4) -0.001(4) 0.000(4)
C43 0.098(6) 0.079(5) 0.108(6) -0.013(4) -0.032(5) 0.007(4)
C42 0.152(7) 0.088(4) 0.082(4) 0.037(3) 0.027(4) 0.017(4)
C41 0.098(6) 0.079(5) 0.108(6) -0.013(4) -0.032(5) 0.007(4)
C44 0.157(14) 0.146(13) 0.081(8) -0.015(8) -0.006(8) -0.012(10)
C52 0.057(4) 0.058(4) 0.052(4) 0.011(3) 0.011(3) 0.009(3)
C51 0.052(4) 0.049(3) 0.054(4) 0.015(3) 0.003(3) 0.006(3)
C46 0.152(7) 0.088(4) 0.082(4) 0.037(3) 0.027(4) 0.017(4)
C45 0.152(7) 0.088(4) 0.082(4) 0.037(3) 0.027(4) 0.017(4)
C53 0.063(5) 0.109(7) 0.063(5) 0.025(5) 0.008(4) -0.002(5)
C61 0.059(4) 0.044(3) 0.052(4) 0.008(3) 0.008(3) -0.005(3)
C56 0.060(5) 0.115(7) 0.055(5) 0.015(5) 0.000(3) 0.021(5)
C55 0.045(4) 0.057(4) 0.046(3) 0.009(3) -0.004(3) -0.010(3)
C54 0.046(4) 0.057(4) 0.056(4) 0.020(3) 0.004(3) 0.001(3)
C62 0.053(4) 0.042(3) 0.045(3) 0.006(2) 0.006(3) 0.004(3)
C63 0.049(4) 0.063(4) 0.054(4) 0.009(3) 0.009(3) 0.001(3)
C64 0.048(4) 0.070(5) 0.075(5) 0.002(4) 0.009(3) -0.004(3)
C65 0.056(5) 0.060(4) 0.068(5) 0.002(3) -0.006(3) 0.009(3)
C66 0.070(5) 0.047(3) 0.051(4) 0.008(3) -0.001(3) 0.004(3)
C71 0.061(4) 0.056(4) 0.047(4) 0.006(3) 0.010(3) -0.010(3)
C72 0.056(4) 0.044(3) 0.051(4) 0.001(3) 0.005(3) -0.004(3)
C73 0.063(4) 0.056(4) 0.051(4) 0.010(3) 0.011(3) -0.002(3)
C74 0.068(5) 0.068(5) 0.050(4) 0.004(3) 0.011(3) 0.002(4)
C75 0.068(5) 0.054(4) 0.062(4) -0.001(3) 0.004(3) 0.001(3)
C76 0.072(5) 0.053(4) 0.056(4) 0.012(3) 0.010(3) -0.006(3)
C81 0.054(4) 0.063(4) 0.063(4) 0.022(3) 0.001(3) 0.001(3)
C82 0.056(4) 0.052(4) 0.056(4) -0.002(3) 0.013(3) -0.004(3)
C83 0.083(6) 0.070(5) 0.055(4) 0.019(4) 0.003(4) -0.011(4)
C84 0.073(6) 0.056(4) 0.090(6) 0.030(4) 0.012(4) 0.014(4)
C85 0.065(5) 0.065(4) 0.058(4) -0.001(3) 0.014(3) -0.003(4)
C86 0.048(4) 0.055(4) 0.077(5) 0.003(3) 0.006(3) 0.011(3)
C91 0.048(4) 0.058(4) 0.052(4) 0.015(3) 0.010(3) 0.000(3)
C92 0.060(5) 0.060(4) 0.068(5) 0.009(3) -0.007(3) 0.017(3)
C93 0.061(5) 0.072(5) 0.070(5) 0.019(4) 0.011(4) 0.016(4)
C94 0.064(5) 0.071(5) 0.069(5) 0.013(4) 0.014(4) -0.016(4)
C95 0.078(6) 0.094(7) 0.074(6) 0.010(5) -0.007(4) 0.024(5)
C96 0.111(8) 0.076(6) 0.079(6) 0.031(5) -0.006(5) 0.030(5)

loop_
_atom_type_symbol
_atom_type_description
_atom_type_scat_dispersion_real
_atom_type_scat_dispersion_imag
_atom_type_scat_source
C C 0.0181 0.0091 'International Tables Vol C Tables 4.2.6.8 and 6.1.1.4'
H H 0.0000 0.0000 'International Tables Vol C Tables 4.2.6.8 and 6.1.1.4'
O O 0.0492 0.0322 'International Tables Vol C Tables 4.2.6.8 and 6.1.1.4'
P P 0.2955 0.4335 'International Tables Vol C Tables 4.2.6.8 and 6.1.1.4'
Pd Pd 0.1215 3.9337 'International Tables Vol C Tables 4.2.6.8 and 6.1.1.4'

loop_
_geom_angle_atom_site_label_1
_geom_angle_atom_site_label_2
_geom_angle_atom_site_label_3
_geom_angle
C1 Pd1 C51 179.5(3)
C1 Pd1 P11 83.6(2)
C51 Pd1 P11 96.51(18)
C1 Pd1 P12 82.6(2)
C51 Pd1 P12 97.41(19)
P11 Pd1 P12 161.48(8)
C11 C1 C21 114.9(6)
C11 C1 Pd1 117.5(5)
C21 C1 Pd1 108.8(5)
C11 C1 H1 104.7
C21 C1 H1 104.7
Pd1 C1 H1 104.7
C2 Pd2 C54 174.8(3)
C2 Pd2 P22 84.97(19)
C54 Pd2 P22 97.26(18)
C2 Pd2 P21 81.64(19)
C54 Pd2 P21 97.29(19)
P22 Pd2 P21 160.50(7)
C71 C2 C61 114.6(6)
C71 C2 Pd2 115.7(5)
C61 C2 Pd2 110.7(5)
C71 C2 H2 104.8
C61 C2 H2 104.8
Pd2 C2 H2 104.8
C12 P11 C31 102.5(4)
C12 P11 C32 107.3(3)
C31 P11 C32 105.8(3)
C12 P11 Pd1 104.5(3)
C31 P11 Pd1 125.9(3)
C32 P11 Pd1 109.5(2)
C12 C11 C16 117.4(7)
C12 C11 C1 119.6(6)
C16 C11 C1 122.9(7)
C13 C12 C11 120.8(7)
C13 C12 P11 124.4(6)
C11 C12 P11 114.5(6)
C42 P12 C22 109.8(5)
C42 P12 C41 107.3(6)
C22 P12 C41 101.7(5)
C42 P12 Pd1 120.1(5)
C22 P12 Pd1 98.6(3)
C41 P12 Pd1 117.2(4)
C14 C13 C12 120.7(8)
C14 C13 H13 119.6
C12 C13 H13 119.6
C15 C14 C13 118.7(8)
C15 C14 H14 120.7
C13 C14 H14 120.7
C14 C15 C16 122.3(8)
C14 C15 H15 118.8
C16 C15 H15 118.8
C15 C16 C11 120.0(8)
C15 C16 H16 120.0
C11 C16 H16 120.0
C62 P21 C81 108.0(3)
C62 P21 C82 101.7(3)
C81 P21 C82 105.4(4)
C62 P21 Pd2 100.7(2)
C81 P21 Pd2 120.7(3)
C82 P21 Pd2 118.1(2)
C26 C21 C22 120.2(7)
C26 C21 C1 124.3(8)
C22 C21 C1 115.4(7)
C72 P22 C92 107.5(4)
C72 P22 C91 101.9(3)
C92 P22 C91 106.0(4)
C72 P22 Pd2 103.6(2)
C92 P22 Pd2 110.0(3)
C91 P22 Pd2 126.4(2)
C21 C22 C23 118.0(9)
C21 C22 P12 115.4(5)
C23 C22 P12 125.6(8)
C24 C23 C22 119.8(10)
C24 C23 H23 120.1
C22 C23 H23 120.1
C25 C24 C23 118.5(9)
C25 C24 H24 120.8
C23 C24 H24 120.8
C26 C25 C24 123.8(11)
C26 C25 H25 118.1
C24 C25 H25 118.1
C25 C26 C21 119.3(10)
C25 C26 H26 120.3
C21 C26 H26 120.3
C36 C32 C35 110.6(7)
C36 C32 P11 109.5(5)
C35 C32 P11 115.1(5)
C36 C32 H32 107.1
C35 C32 H32 107.1
P11 C32 H32 107.1
C33 C31 C34 111.1(7)
C33 C31 P11 109.6(5)
C34 C31 P11 113.1(5)
C33 C31 H31 107.6
C34 C31 H31 107.6
P11 C31 H31 107.6
C32 C36 H36A 109.5
C32 C36 H36B 109.5
H36A C36 H36B 109.5
C32 C36 H36C 109.5
H36A C36 H36C 109.5
H36B C36 H36C 109.5
C32 C35 H35A 109.5
C32 C35 H35B 109.5
H35A C35 H35B 109.5
C32 C35 H35C 109.5
H35A C35 H35C 109.5
H35B C35 H35C 109.5
C31 C34 H34A 109.5
C31 C34 H34B 109.5
H34A C34 H34B 109.5
C31 C34 H34C 109.5
H34A C34 H34C 109.5
H34B C34 H34C 109.5
C31 C33 H33A 109.5
C31 C33 H33B 109.5
H33A C33 H33B 109.5
C31 C33 H33C 109.5
H33A C33 H33C 109.5
H33B C33 H33C 109.5
C41 C43 H43A 109.5
C41 C43 H43B 109.5
H43A C43 H43B 109.5
C41 C43 H43C 109.5
H43A C43 H43C 109.5
H43B C43 H43C 109.5
C46 C42 C45 110.5(10)
C46 C42 P12 110.9(8)
C45 C42 P12 113.4(9)
C46 C42 H42 107.2
C45 C42 H42 107.2
P12 C42 H42 107.2
C44 C41 C43 113.1(11)
C44 C41 P12 117.4(10)
C43 C41 P12 109.5(8)
C44 C41 H41 105.3
C43 C41 H41 105.3
P12 C41 H41 105.3
C41 C44 H44A 120.0
C41 C44 H44B 120.0
H44A C44 H44B 120.0
O1 C52 C51 123.9(7)
O1 C52 C53 117.4(7)
C51 C52 C53 118.8(7)
C52 C51 Pd1 106.4(5)
C52 C51 H51A 110.5
Pd1 C51 H51A 110.5
C52 C51 H51B 110.5
Pd1 C51 H51B 110.5
H51A C51 H51B 108.6
C42 C46 H46A 109.5
C42 C46 H46B 109.5
H46A C46 H46B 109.5
C42 C46 H46C 109.5
H46A C46 H46C 109.5
H46B C46 H46C 109.5
C42 C45 H45A 109.5
C42 C45 H45B 109.5
H45A C45 H45B 109.5
C42 C45 H45C 109.5
H45A C45 H45C 109.5
H45B C45 H45C 109.5
C52 C53 H53A 109.5
C52 C53 H53B 109.5
H53A C53 H53B 109.5
C52 C53 H53C 109.5
H53A C53 H53C 109.5
H53B C53 H53C 109.5
C62 C61 C66 117.0(7)
C62 C61 C2 116.7(6)
C66 C61 C2 126.2(7)
C55 C56 H56A 109.5
C55 C56 H56B 109.5
H56A C56 H56B 109.5
C55 C56 H56C 109.5
H56A C56 H56C 109.5
H56B C56 H56C 109.5
O3 C55 C54 125.4(7)
O3 C55 C56 117.6(7)
C54 C55 C56 116.9(6)
C55 C54 Pd2 104.3(4)
C55 C54 H54A 110.9
Pd2 C54 H54A 110.9
C55 C54 H54B 110.9
Pd2 C54 H54B 110.9
H54A C54 H54B 108.9
C61 C62 C63 120.3(6)
C61 C62 P21 114.1(5)
C63 C62 P21 125.2(5)
C64 C63 C62 120.6(7)
C64 C63 H63 119.7
C62 C63 H63 119.7
C65 C64 C63 119.4(7)
C65 C64 H64 120.3
C63 C64 H64 120.3
C66 C65 C64 121.6(7)
C66 C65 H65 119.2
C64 C65 H65 119.2
C65 C66 C61 120.6(7)
C65 C66 H66 119.7
C61 C66 H66 119.7
C76 C71 C72 118.3(6)
C76 C71 C2 120.9(6)
C72 C71 C2 120.5(6)
C73 C72 C71 119.8(6)
C73 C72 P22 124.6(5)
C71 C72 P22 115.1(5)
C74 C73 C72 120.6(7)
C74 C73 H73 119.7
C72 C73 H73 119.7
C75 C74 C73 119.3(7)
C75 C74 H74 120.3
C73 C74 H74 120.3
C74 C75 C76 121.3(7)
C74 C75 H75 119.3
C76 C75 H75 119.3
C75 C76 C71 120.6(7)
C75 C76 H76 119.7
C71 C76 H76 119.7
C83 C81 C84 110.1(7)
C83 C81 P21 115.2(6)
C84 C81 P21 108.6(5)
C83 C81 H81 107.5
C84 C81 H81 107.5
P21 C81 H81 107.5
C85 C82 C86 110.2(6)
C85 C82 P21 113.8(6)
C86 C82 P21 110.1(5)
C85 C82 H82 107.5
C86 C82 H82 107.5
P21 C82 H82 107.5
C81 C83 H83A 109.5
C81 C83 H83B 109.5
H83A C83 H83B 109.5
C81 C83 H83C 109.5
H83A C83 H83C 109.5
H83B C83 H83C 109.5
C81 C84 H84A 109.5
C81 C84 H84B 109.5
H84A C84 H84B 109.5
C81 C84 H84C 109.5
H84A C84 H84C 109.5
H84B C84 H84C 109.5
C82 C85 H85A 109.5
C82 C85 H85B 109.5
H85A C85 H85B 109.5
C82 C85 H85C 109.5
H85A C85 H85C 109.5
H85B C85 H85C 109.5
C82 C86 H86A 109.5
C82 C86 H86B 109.5
H86A C86 H86B 109.5
C82 C86 H86C 109.5
H86A C86 H86C 109.5
H86B C86 H86C 109.5
C93 C91 C94 111.4(7)
C93 C91 P22 110.1(5)
C94 C91 P22 112.8(5)
C93 C91 H91 107.4
C94 C91 H91 107.4
P22 C91 H91 107.4
C96 C92 C95 111.6(7)
C96 C92 P22 114.9(6)
C95 C92 P22 108.3(6)
C96 C92 H92 107.2
C95 C92 H92 107.2
P22 C92 H92 107.2
C91 C93 H93A 109.5
C91 C93 H93B 109.5
H93A C93 H93B 109.5
C91 C93 H93C 109.5
H93A C93 H93C 109.5
H93B C93 H93C 109.5
C91 C94 H94A 109.5
C91 C94 H94B 109.5
H94A C94 H94B 109.5
C91 C94 H94C 109.5
H94A C94 H94C 109.5
H94B C94 H94C 109.5
C92 C95 H95A 109.5
C92 C95 H95B 109.5
H95A C95 H95B 109.5
C92 C95 H95C 109.5
H95A C95 H95C 109.5
H95B C95 H95C 109.5
C92 C96 H96A 109.5
C92 C96 H96B 109.5
H96A C96 H96B 109.5
C92 C96 H96C 109.5
H96A C96 H96C 109.5
H96B C96 H96C 109.5

loop_
_geom_bond_atom_site_label_1
_geom_bond_atom_site_label_2
_geom_bond_distance
Pd1 C1 2.101(8)
Pd1 C51 2.163(7)
Pd1 P11 2.2690(18)
Pd1 P12 2.3094(19)
C1 C11 1.512(10)
C1 C21 1.528(10)
C1 H1 1.0000
O1 C52 1.253(9)
Pd2 C2 2.097(8)
Pd2 C54 2.144(7)
Pd2 P22 2.2860(17)
Pd2 P21 2.3085(17)
C2 C71 1.526(9)
C2 C61 1.529(10)
C2 H2 1.0000
P11 C12 1.816(7)
P11 C31 1.830(8)
P11 C32 1.845(7)
O3 C55 1.242(8)
C11 C12 1.394(10)
C11 C16 1.417(10)
C12 C13 1.389(10)
P12 C42 1.807(11)
P12 C22 1.823(8)
P12 C41 1.866(10)
C13 C14 1.389(11)
C13 H13 0.9500
C14 C15 1.352(13)
C14 H14 0.9500
C15 C16 1.378(12)
C15 H15 0.9500
C16 H16 0.9500
P21 C62 1.818(7)
P21 C81 1.836(7)
P21 C82 1.841(7)
C21 C26 1.392(11)
C21 C22 1.416(12)
P22 C72 1.801(7)
P22 C92 1.828(7)
P22 C91 1.850(7)
C22 C23 1.430(11)
C23 C24 1.411(16)
C23 H23 0.9500
C24 C25 1.357(15)
C24 H24 0.9500
C25 C26 1.357(13)
C25 H25 0.9500
C26 H26 0.9500
C32 C36 1.531(11)
C32 C35 1.531(10)
C32 H32 1.0000
C31 C33 1.535(10)
C31 C34 1.541(10)
C31 H31 1.0000
C36 H36A 0.9800
C36 H36B 0.9800
C36 H36C 0.9800
C35 H35A 0.9800
C35 H35B 0.9800
C35 H35C 0.9800
C34 H34A 0.9800
C34 H34B 0.9800
C34 H34C 0.9800
C33 H33A 0.9800
C33 H33B 0.9800
C33 H33C 0.9800
C43 C41 1.545(17)
C43 H43A 0.9800
C43 H43B 0.9800
C43 H43C 0.9800
C42 C46 1.487(17)
C42 C45 1.568(16)
C42 H42 1.0000
C41 C44 1.416(17)
C41 H41 1.0000
C44 H44A 0.9500
C44 H44B 0.9500
C52 C51 1.440(9)
C52 C53 1.503(11)
C51 H51A 0.9900
C51 H51B 0.9900
C46 H46A 0.9800
C46 H46B 0.9800
C46 H46C 0.9800
C45 H45A 0.9800
C45 H45B 0.9800
C45 H45C 0.9800
C53 H53A 0.9800
C53 H53B 0.9800
C53 H53C 0.9800
C61 C62 1.400(9)
C61 C66 1.424(10)
C56 C55 1.507(11)
C56 H56A 0.9800
C56 H56B 0.9800
C56 H56C 0.9800
C55 C54 1.447(9)
C54 H54A 0.9900
C54 H54B 0.9900
C62 C63 1.402(9)
C63 C64 1.374(11)
C63 H63 0.9500
C64 C65 1.369(12)
C64 H64 0.9500
C65 C66 1.366(11)
C65 H65 0.9500
C66 H66 0.9500
C71 C76 1.406(10)
C71 C72 1.409(9)
C72 C73 1.398(10)
C73 C74 1.392(10)
C73 H73 0.9500
C74 C75 1.374(11)
C74 H74 0.9500
C75 C76 1.377(11)
C75 H75 0.9500
C76 H76 0.9500
C81 C83 1.526(10)
C81 C84 1.539(11)
C81 H81 1.0000
C82 C85 1.521(10)
C82 C86 1.524(11)
C82 H82 1.0000
C83 H83A 0.9800
C83 H83B 0.9800
C83 H83C 0.9800
C84 H84A 0.9800
C84 H84B 0.9800
C84 H84C 0.9800
C85 H85A 0.9800
C85 H85B 0.9800
C85 H85C 0.9800
C86 H86A 0.9800
C86 H86B 0.9800
C86 H86C 0.9800
C91 C93 1.527(10)
C91 C94 1.537(10)
C91 H91 1.0000
C92 C96 1.528(12)
C92 C95 1.538(13)
C92 H92 1.0000
C93 H93A 0.9800
C93 H93B 0.9800
C93 H93C 0.9800
C94 H94A 0.9800
C94 H94B 0.9800
C94 H94C 0.9800
C95 H95A 0.9800
C95 H95B 0.9800
C95 H95C 0.9800
C96 H96A 0.9800
C96 H96B 0.9800
C96 H96C 0.9800
